data_7247017
loop_
_publ_author_name
'Brown, Matthew L.'
'Karpiuk, Thomas E.'
'Leznoff, Daniel B.'

_publ_section_title
;
 Emissive lanthanide dicyanoaurate coordination polymers with
 2,2&#x2032;-bipyridine dioxide antenna groups and their hydration states
;
_journal_issue 33
_journal_name_full CrystEngComm
_journal_page_first 4658
_journal_page_last 4668
_journal_paper_doi 10.1039/D3CE00583F
_journal_volume 25
_journal_year 2023
_chemical_formula_moiety
;
0.5(C52 H32 Au6 Dy2 N20 O8), 2(C2 H6 O), 2(H2 O)
;
_chemical_formula_sum 'C30 H32 Au3 Dy N10 O8'
_chemical_formula_weight 1414.05
_space_group_crystal_system monoclinic
_space_group_IT_number 15
_space_group_name_Hall '-C 2yc'
_space_group_name_H-M_alt 'C 1 2/c 1'
_atom_sites_solution_hydrogens mixed
_atom_sites_solution_primary dual
_audit_creation_date 2020-12-04
_audit_creation_method
;
Olex2 1.2
(compiled 2018.05.29 svn.r3508 for OlexSys, GUI svn.r5506)
;
_audit_update_record
;
2022-12-01 deposited with the CCDC.	2023-07-05 downloaded from the CCDC.
;
_cell_angle_alpha 90
_cell_angle_beta 99.575(2)
_cell_angle_gamma 90
_cell_formula_units_Z 4
_cell_length_a 10.8792(6)
_cell_length_b 17.9625(10)
_cell_length_c 19.5519(12)
_cell_measurement_reflns_used 9928
_cell_measurement_temperature 150(2)
_cell_measurement_theta_max 40.413
_cell_measurement_theta_min 2.311
_cell_volume 3767.6(4)
_computing_cell_refinement 'SAINT v8.37A (Bruker, 2015)'
_computing_data_reduction 'SAINT v8.37A (Bruker, 2015)'
_computing_molecular_graphics
;
Olex2 (Dolomanov et al., 2009) and ShelxLE (H\"ubschle et al., 2011)
;
_computing_structure_refinement 'ShelXL (Sheldrick, 2015)'
_computing_structure_solution 'ShelXT (Sheldrick, 2015)'
_diffrn_ambient_temperature 150(2)
_diffrn_detector 'Bruker APEX2 area detector'
_diffrn_detector_area_resol_mean 8.3
_diffrn_measured_fraction_theta_full 0.999
_diffrn_measured_fraction_theta_max 0.999
_diffrn_measurement_device 'three-circle diffractometer'
_diffrn_measurement_device_type 'Bruker APEX-II CCD'
_diffrn_measurement_method '\f and \w scans'
_diffrn_radiation_monochromator 'horizontally mounted graphite crystal'
_diffrn_radiation_type MoK\a
_diffrn_radiation_wavelength 0.71073
_diffrn_reflns_av_R_equivalents 0.0578
_diffrn_reflns_av_unetI/netI 0.0444
_diffrn_reflns_Laue_measured_fraction_full 0.999
_diffrn_reflns_Laue_measured_fraction_max 0.999
_diffrn_reflns_limit_h_max 14
_diffrn_reflns_limit_h_min -14
_diffrn_reflns_limit_k_max 22
_diffrn_reflns_limit_k_min -23
_diffrn_reflns_limit_l_max 26
_diffrn_reflns_limit_l_min -26
_diffrn_reflns_number 26377
_diffrn_reflns_point_group_measured_fraction_full 0.999
_diffrn_reflns_point_group_measured_fraction_max 0.999
_diffrn_reflns_theta_full 25.242
_diffrn_reflns_theta_max 28.281
_diffrn_reflns_theta_min 2.113
_diffrn_source 'sealed tube'
_diffrn_standards_number 0
_exptl_absorpt_coefficient_mu 13.666
_exptl_absorpt_correction_T_max 0.7480
_exptl_absorpt_correction_T_min 0.3352
_exptl_absorpt_correction_type multi-scan
_exptl_absorpt_process_details
;
SADABS-2016/2 (Bruker,2016/2) was used for absorption correction. 
wR2(int) was 0.1504 before and 0.0827 after correction. 
The Ratio of minimum to maximum transmission is 0.4481.
;
_exptl_crystal_colour colourless
_exptl_crystal_colour_primary colourless
_exptl_crystal_density_diffrn 2.493
_exptl_crystal_description irregular
_exptl_crystal_F_000 2596
_exptl_crystal_recrystallization_method 'Slow evaporation from 1:1 EtOH:H2O'
_exptl_crystal_size_max 0.48
_exptl_crystal_size_mid 0.46
_exptl_crystal_size_min 0.44
_refine_diff_density_max 2.915
_refine_diff_density_min -1.763
_refine_diff_density_rms 0.244
_refine_ls_extinction_coef 0.00035(4)
_refine_ls_extinction_expression Fc^*^=kFc[1+0.001xFc^2^\l^3^/sin(2\q)]^-1/4^
_refine_ls_extinction_method 'SHELXL-2018/3 (Sheldrick 2018)'
_refine_ls_goodness_of_fit_ref 1.086
_refine_ls_hydrogen_treatment mixed
_refine_ls_matrix_type full
_refine_ls_number_parameters 282
_refine_ls_number_reflns 4678
_refine_ls_number_restraints 16
_refine_ls_restrained_S_all 1.085
_refine_ls_R_factor_all 0.0320
_refine_ls_R_factor_gt 0.0303
_refine_ls_shift/su_max 0.001
_refine_ls_shift/su_mean 0.000
_refine_ls_structure_factor_coef Fsqd
_refine_ls_weighting_details 'w=1/[\s^2^(Fo^2^)+(0.0412P)^2^+18.4269P] where P=(Fo^2^+2Fc^2^)/3'
_refine_ls_weighting_scheme calc
_refine_ls_wR_factor_gt 0.0785
_refine_ls_wR_factor_ref 0.0797
_reflns_Friedel_coverage 0.000
_reflns_number_gt 4433
_reflns_number_total 4678
_reflns_threshold_expression 'I > 2\s(I)'
_cod_data_source_file d3ce00583f2.cif
_cod_data_source_block DyEW
_cod_depositor_comments 'Adding full bibliography for 7247008--7247022.cif.'
_cod_database_code 7247017
_shelx_shelxl_version_number 2018/3
_shelx_space_group_comment
;
The symmetry employed for this shelxl refinement is uniquely defined
by the following loop, which should always be used as a source of
symmetry information in preference to the above space-group names.
They are only intended as comments.
;
_shelx_estimated_absorpt_t_max 0.065
_shelx_estimated_absorpt_t_min 0.059
_olex2_refinement_description
;
1. Fixed Uiso
 At 1.2 times of:
  All C(H,H) groups
 At 1.5 times of:
  All C(H,H,H) groups, All O(H) groups
2. Restrained distances
 C13-H13 = C16-H16 = C17-H17 = C18-H18 = C19-H19
 0.95 with sigma of 0.02
 C10-H10 = C11-H11 = C12-H12
 0.95 with sigma of 0.02
 C21-H21A = C21-H21B
 0.99 with sigma of 0.02
 O1-H1A = O1-H1B
 0.82 with sigma of 0.02
 H1A-O2
 1.9 with sigma of 0.02
 O2-H2
 0.84 with sigma of 0.02
 N3-H2
 2.056 with sigma of 0.02
 H1A-H1B
 1.31 with sigma of 0.04
3.a Secondary CH2 refined with riding coordinates:
 C21(H21A,H21B)
3.b Idealised Me refined as rotating group:
 C22(H22A,H22B,H22C)
;
_olex2_date_sample_data_collection 2018-04-11
_olex2_exptl_crystal_mounting_method 'MiTiGen Micromount'

loop_
_space_group_symop_operation_xyz
'x, y, z'
'-x, y, -z+1/2'
'x+1/2, y+1/2, z'
'-x+1/2, y+1/2, -z+1/2'
'-x, -y, -z'
'x, -y, z-1/2'
'-x+1/2, -y+1/2, -z'
'x+1/2, -y+1/2, z-1/2'

loop_
_atom_site_label
_atom_site_type_symbol
_atom_site_fract_x
_atom_site_fract_y
_atom_site_fract_z
_atom_site_U_iso_or_equiv
_atom_site_adp_type
_atom_site_occupancy
_atom_site_site_symmetry_order
_atom_site_calc_flag
_atom_site_refinement_flags_posn
_atom_site_refinement_flags_adp
_atom_site_refinement_flags_occupancy
_atom_site_disorder_assembly
_atom_site_disorder_group
Au1 Au 0.14991(2) 0.34065(2) 0.03054(2) 0.01571(8) Uani 1 1 d . . . . .
Dy1 Dy 0.500000 0.44677(2) 0.250000 0.00840(8) Uani 1 2 d S T P . .
O1 O 0.4150(3) 0.34588(17) 0.30366(17) 0.0154(6) Uani 1 1 d D . . . .
O10 O 0.3438(3) 0.48553(17) 0.30911(16) 0.0136(6) Uani 1 1 d . . . . .
O11 O 0.5716(3) 0.55379(17) 0.31668(16) 0.0136(6) Uani 1 1 d . . . . .
N1 N 0.3304(4) 0.4025(2) 0.1591(2) 0.0188(8) Uani 1 1 d . . . . .
N2 N 0.0029(5) 0.2637(3) -0.1014(2) 0.0267(9) Uani 1 1 d . . . . .
N10 N 0.2985(3) 0.5539(2) 0.29957(19) 0.0124(7) Uani 1 1 d . . . . .
N11 N 0.5624(3) 0.5652(2) 0.38208(18) 0.0120(7) Uani 1 1 d . . . . .
C1 C 0.2609(4) 0.3801(3) 0.1130(2) 0.0172(8) Uani 1 1 d . . . . .
C2 C 0.0524(5) 0.2936(3) -0.0534(2) 0.0204(9) Uani 1 1 d . . . . .
C10 C 0.2016(4) 0.5668(3) 0.2488(2) 0.0180(9) Uani 1 1 d D . . . .
C11 C 0.1517(5) 0.6368(3) 0.2387(3) 0.0240(10) Uani 1 1 d D . . . .
C12 C 0.1978(5) 0.6940(3) 0.2823(3) 0.0263(11) Uani 1 1 d D . . . .
C13 C 0.2975(5) 0.6797(3) 0.3351(3) 0.0224(10) Uani 1 1 d D . . . .
C14 C 0.3493(4) 0.6092(2) 0.3428(2) 0.0137(8) Uani 1 1 d . . . . .
C15 C 0.4533(4) 0.5921(2) 0.3992(2) 0.0137(8) Uani 1 1 d . . . . .
C16 C 0.4465(5) 0.6079(3) 0.4674(2) 0.0214(9) Uani 1 1 d D . . . .
C17 C 0.5486(5) 0.5949(3) 0.5191(2) 0.0247(10) Uani 1 1 d D . . . .
C18 C 0.6569(5) 0.5674(3) 0.5011(2) 0.0239(10) Uani 1 1 d D . . . .
C19 C 0.6632(5) 0.5537(3) 0.4322(2) 0.0182(9) Uani 1 1 d D . . . .
H1A H 0.3432(18) 0.346(4) 0.312(3) 0.04(2) Uiso 1 1 d D . . . .
H1B H 0.447(5) 0.310(3) 0.327(3) 0.04(2) Uiso 1 1 d D . . . .
H10 H 0.183(6) 0.523(2) 0.224(3) 0.022(15) Uiso 1 1 d D . . . .
H11 H 0.072(4) 0.638(5) 0.210(4) 0.06(2) Uiso 1 1 d D . . . .
H12 H 0.168(5) 0.7435(16) 0.279(3) 0.020(14) Uiso 1 1 d D . . . .
H13 H 0.333(5) 0.715(3) 0.369(2) 0.022(15) Uiso 1 1 d D . . . .
H16 H 0.371(3) 0.628(3) 0.478(3) 0.004(11) Uiso 1 1 d D . . . .
H17 H 0.559(8) 0.607(5) 0.5669(15) 0.05(2) Uiso 1 1 d D . . . .
H18 H 0.725(4) 0.552(3) 0.535(3) 0.023(15) Uiso 1 1 d D . . . .
H19 H 0.740(4) 0.545(5) 0.417(4) 0.05(2) Uiso 1 1 d D . . . .
Au2 Au 0.000000 0.500000 0.500000 0.02563(9) Uani 1 2 d S T P . .
N3 N 0.0592(5) 0.4807(4) 0.3495(3) 0.0479(15) Uani 1 1 d D . . . .
C3 C 0.0363(5) 0.4894(4) 0.4041(3) 0.0317(12) Uani 1 1 d . . . . .
O2 O 0.1662(5) 0.3441(3) 0.3009(3) 0.0463(13) Uani 1 1 d D . . . .
H2 H 0.131(9) 0.383(3) 0.315(5) 0.070 Uiso 1 1 d DR . . . .
C21 C 0.0987(7) 0.2895(5) 0.3324(5) 0.0509(19) Uani 1 1 d D . . . .
H21A H 0.093130 0.243425 0.304210 0.061 Uiso 1 1 calc DR . . . .
H21B H 0.012748 0.307769 0.332074 0.061 Uiso 1 1 calc DR . . . .
C22 C 0.1545(8) 0.2715(6) 0.4034(5) 0.060(2) Uani 1 1 d . . . . .
H22A H 0.236790 0.249202 0.403814 0.090 Uiso 1 1 calc GR . . . .
H22B H 0.100947 0.236159 0.422874 0.090 Uiso 1 1 calc GR . . . .
H22C H 0.163205 0.317067 0.431385 0.090 Uiso 1 1 calc GR . . . .

loop_
_atom_site_aniso_label
_atom_site_aniso_U_11
_atom_site_aniso_U_22
_atom_site_aniso_U_33
_atom_site_aniso_U_23
_atom_site_aniso_U_13
_atom_site_aniso_U_12
Au1 0.01573(11) 0.01846(11) 0.01105(10) -0.00229(5) -0.00330(7) -0.00407(6)
Dy1 0.00952(14) 0.00918(13) 0.00559(13) 0.000 -0.00141(9) 0.000
O1 0.0164(16) 0.0121(15) 0.0169(15) 0.0044(11) 0.0004(12) 0.0006(12)
O10 0.0146(15) 0.0100(13) 0.0157(14) -0.0004(11) 0.0009(11) 0.0008(11)
O11 0.0141(14) 0.0167(15) 0.0108(13) -0.0051(11) 0.0039(11) -0.0027(11)
N1 0.022(2) 0.0168(18) 0.0156(17) 0.0035(14) -0.0044(14) -0.0023(15)
N2 0.036(3) 0.024(2) 0.018(2) -0.0063(17) -0.0045(17) -0.0028(18)
N10 0.0118(16) 0.0128(17) 0.0130(16) 0.0020(13) 0.0033(13) 0.0010(13)
N11 0.0138(17) 0.0120(16) 0.0096(15) -0.0028(13) -0.0001(13) -0.0016(13)
C1 0.019(2) 0.016(2) 0.016(2) 0.0022(16) 0.0004(16) -0.0008(16)
C2 0.022(2) 0.020(2) 0.018(2) 0.0007(18) -0.0019(17) -0.0021(18)
C10 0.0102(19) 0.026(2) 0.017(2) 0.0038(18) 0.0000(16) 0.0023(17)
C11 0.015(2) 0.037(3) 0.021(2) 0.013(2) 0.0034(18) 0.010(2)
C12 0.026(3) 0.025(3) 0.029(3) 0.011(2) 0.009(2) 0.015(2)
C13 0.027(3) 0.017(2) 0.026(2) -0.0003(19) 0.011(2) 0.0063(19)
C14 0.0142(19) 0.015(2) 0.0124(18) 0.0006(15) 0.0042(15) 0.0019(16)
C15 0.017(2) 0.0101(18) 0.0128(19) -0.0014(15) -0.0003(15) 0.0002(15)
C16 0.028(2) 0.022(2) 0.015(2) -0.0050(18) 0.0073(18) -0.0018(19)
C17 0.039(3) 0.022(2) 0.012(2) -0.0056(18) 0.0020(19) -0.002(2)
C18 0.029(3) 0.023(2) 0.016(2) -0.0055(18) -0.0055(18) -0.001(2)
C19 0.019(2) 0.018(2) 0.016(2) -0.0049(16) -0.0036(17) -0.0012(16)
Au2 0.01692(15) 0.02844(16) 0.03087(16) 0.00619(11) 0.00202(11) 0.00045(10)
N3 0.032(3) 0.069(4) 0.044(3) 0.007(3) 0.010(2) 0.004(3)
C3 0.022(3) 0.038(3) 0.035(3) 0.007(2) 0.003(2) 0.001(2)
O2 0.028(2) 0.045(3) 0.069(4) 0.016(2) 0.017(2) -0.0005(19)
C21 0.032(3) 0.057(5) 0.065(5) 0.010(4) 0.012(3) -0.015(3)
C22 0.048(4) 0.065(5) 0.070(5) 0.019(4) 0.016(4) -0.017(4)

loop_
_atom_type_symbol
_atom_type_description
_atom_type_scat_dispersion_real
_atom_type_scat_dispersion_imag
_atom_type_scat_source
C C 0.0033 0.0016 'International Tables Vol C Tables 4.2.6.8 and 6.1.1.4'
H H 0.0000 0.0000 'International Tables Vol C Tables 4.2.6.8 and 6.1.1.4'
Au Au -2.0133 8.8022 'International Tables Vol C Tables 4.2.6.8 and 6.1.1.4'
Dy Dy -0.1892 4.4098 'International Tables Vol C Tables 4.2.6.8 and 6.1.1.4'
N N 0.0061 0.0033 'International Tables Vol C Tables 4.2.6.8 and 6.1.1.4'
O O 0.0106 0.0060 'International Tables Vol C Tables 4.2.6.8 and 6.1.1.4'

loop_
_geom_angle_atom_site_label_1
_geom_angle_atom_site_label_2
_geom_angle_atom_site_label_3
_geom_angle
_geom_angle_site_symmetry_1
_geom_angle_site_symmetry_3
_geom_angle_publ_flag
C1 Au1 C2 174.0(2) . . ?
C1 Au1 Au2 93.03(13) . 2 ?
C2 Au1 Au2 92.27(15) . 2 ?
O1 Dy1 O1 79.60(16) 2_655 . ?
O1 Dy1 O11 119.59(11) . . ?
O1 Dy1 O11 138.36(11) . 2_655 ?
O1 Dy1 O11 119.59(11) 2_655 2_655 ?
O1 Dy1 O11 138.36(11) 2_655 . ?
O1 Dy1 N1 74.56(13) . 2_655 ?
O1 Dy1 N1 74.56(13) 2_655 . ?
O1 Dy1 N1 76.80(12) . . ?
O1 Dy1 N1 76.80(12) 2_655 2_655 ?
O10 Dy1 O1 68.55(11) . . ?
O10 Dy1 O1 68.55(11) 2_655 2_655 ?
O10 Dy1 O1 145.87(11) 2_655 . ?
O10 Dy1 O1 145.87(11) . 2_655 ?
O10 Dy1 O10 145.00(15) . 2_655 ?
O10 Dy1 O11 80.21(10) . 2_655 ?
O10 Dy1 O11 80.22(10) 2_655 . ?
O10 Dy1 O11 71.59(11) 2_655 2_655 ?
O10 Dy1 O11 71.59(11) . . ?
O10 Dy1 N1 105.05(12) . 2_655 ?
O10 Dy1 N1 86.22(13) . . ?
O10 Dy1 N1 86.22(13) 2_655 2_655 ?
O10 Dy1 N1 105.05(12) 2_655 . ?
O11 Dy1 O11 72.25(16) . 2_655 ?
O11 Dy1 N1 74.26(12) . 2_655 ?
O11 Dy1 N1 142.31(13) 2_655 2_655 ?
O11 Dy1 N1 142.31(13) . . ?
O11 Dy1 N1 74.26(12) 2_655 . ?
N1 Dy1 N1 142.44(19) . 2_655 ?
Dy1 O1 H1A 122(5) . . ?
Dy1 O1 H1B 133(5) . . ?
H1A O1 H1B 103(4) . . ?
N10 O10 Dy1 119.7(2) . . ?
N11 O11 Dy1 126.0(2) . . ?
C1 N1 Dy1 173.1(4) . . ?
O10 N10 C10 119.4(4) . . ?
O10 N10 C14 119.1(4) . . ?
C10 N10 C14 121.4(4) . . ?
O11 N11 C15 120.0(4) . . ?
O11 N11 C19 119.7(4) . . ?
C19 N11 C15 120.2(4) . . ?
N1 C1 Au1 176.5(4) . . ?
N2 C2 Au1 175.6(5) . . ?
N10 C10 C11 120.5(5) . . ?
N10 C10 H10 109(4) . . ?
C11 C10 H10 131(4) . . ?
C10 C11 C12 120.1(5) . . ?
C10 C11 H11 114(6) . . ?
C12 C11 H11 123(6) . . ?
C11 C12 C13 118.8(5) . . ?
C11 C12 H12 125(4) . . ?
C13 C12 H12 116(4) . . ?
C12 C13 H13 125(4) . . ?
C14 C13 C12 120.2(5) . . ?
C14 C13 H13 115(4) . . ?
N10 C14 C13 119.0(4) . . ?
N10 C14 C15 119.5(4) . . ?
C13 C14 C15 121.4(4) . . ?
N11 C15 C14 118.5(4) . . ?
N11 C15 C16 119.8(4) . . ?
C16 C15 C14 121.5(4) . . ?
C15 C16 C17 120.2(5) . . ?
C15 C16 H16 118(3) . . ?
C17 C16 H16 121(3) . . ?
C16 C17 H17 129(5) . . ?
C18 C17 C16 119.2(4) . . ?
C18 C17 H17 111(5) . . ?
C17 C18 C19 119.8(5) . . ?
C17 C18 H18 122(4) . . ?
C19 C18 H18 117(4) . . ?
N11 C19 C18 120.7(4) . . ?
N11 C19 H19 117(5) . . ?
C18 C19 H19 121(5) . . ?
Au1 Au2 Au1 180.0 2 6_566 ?
C3 Au2 Au1 94.81(18) . 6_566 ?
C3 Au2 Au1 85.19(18) . 2 ?
C3 Au2 Au1 94.81(18) 5_566 2 ?
C3 Au2 Au1 85.19(18) 5_566 6_566 ?
C3 Au2 C3 180.0 5_566 . ?
N3 C3 Au2 177.4(6) . . ?
C21 O2 H2 98(7) . . ?
O2 C21 H21A 108.8 . . ?
O2 C21 H21B 108.8 . . ?
O2 C21 C22 113.7(7) . . ?
H21A C21 H21B 107.7 . . ?
C22 C21 H21A 108.8 . . ?
C22 C21 H21B 108.8 . . ?
C21 C22 H22A 109.5 . . ?
C21 C22 H22B 109.5 . . ?
C21 C22 H22C 109.5 . . ?
H22A C22 H22B 109.5 . . ?
H22A C22 H22C 109.5 . . ?
H22B C22 H22C 109.5 . . ?

loop_
_geom_bond_atom_site_label_1
_geom_bond_atom_site_label_2
_geom_bond_distance
_geom_bond_site_symmetry_2
_geom_bond_publ_flag
Au1 C1 1.977(5) . ?
Au1 C2 1.989(5) . ?
Au1 Au2 3.2993(2) 2 ?
Dy1 O1 2.359(3) . ?
Dy1 O1 2.359(3) 2_655 ?
Dy1 O10 2.315(3) . ?
Dy1 O10 2.315(3) 2_655 ?
Dy1 O11 2.380(3) 2_655 ?
Dy1 O11 2.380(3) . ?
Dy1 N1 2.471(4) . ?
Dy1 N1 2.471(4) 2_655 ?
O1 H1A 0.822(17) . ?
O1 H1B 0.82(2) . ?
O10 N10 1.325(5) . ?
O11 N11 1.315(4) . ?
N1 C1 1.149(6) . ?
N2 C2 1.135(7) . ?
N10 C10 1.342(6) . ?
N10 C14 1.361(6) . ?
N11 C15 1.374(6) . ?
N11 C19 1.359(6) . ?
C10 C11 1.372(7) . ?
C10 H10 0.94(2) . ?
C11 C12 1.374(9) . ?
C11 H11 0.95(2) . ?
C12 C13 1.391(8) . ?
C12 H12 0.95(2) . ?
C13 C14 1.384(6) . ?
C13 H13 0.96(2) . ?
C14 C15 1.475(6) . ?
C15 C16 1.378(6) . ?
C16 C17 1.392(8) . ?
C16 H16 0.952(19) . ?
C17 C18 1.377(8) . ?
C17 H17 0.95(2) . ?
C18 C19 1.381(7) . ?
C18 H18 0.95(2) . ?
C19 H19 0.94(2) . ?
Au2 C3 1.989(6) . ?
Au2 C3 1.989(6) 5_566 ?
N3 C3 1.146(9) . ?
O2 H2 0.867(15) . ?
O2 C21 1.426(8) . ?
C21 H21A 0.9900 . ?
C21 H21B 0.9900 . ?
C21 C22 1.456(13) . ?
C22 H22A 0.9800 . ?
C22 H22B 0.9800 . ?
C22 H22C 0.9800 . ?
